data_7059140
loop_
_publ_author_name
'Rozhkov, Anton V.'
'Eliseeva, Svetlana N.'
'Baykov, Sergey V.'
'Zelenkov, Lev E.'
'Goriachiy, Dmitry O.'
'Taydakov, Ilya V.'

_publ_section_title
;
 Copper(i) ionic complexes based on imidazo[4,5-f][1,10]phenanthrolin
 diimine chelating ligands: crystal structures, and photo- and
 electroluminescence properties
;
_journal_issue 1
_journal_name_full 'New Journal of Chemistry'
_journal_page_first 110
_journal_page_last 120
_journal_paper_doi 10.1039/C9NJ05109K
_journal_volume 44
_journal_year 2020
_chemical_formula_moiety 'C55 H40 Cu N4 O2 P2, C2 H6 O S, B F4'
_chemical_formula_sum 'C57 H46 B Cu F4 N4 O3 P2 S'
_chemical_formula_weight 1079.33
_space_group_crystal_system monoclinic
_space_group_IT_number 14
_space_group_name_Hall '-P 2yn'
_space_group_name_H-M_alt 'P 1 21/n 1'
_atom_sites_solution_hydrogens geom
_atom_sites_solution_primary dual
_audit_creation_date 2019-05-19
_audit_creation_method
;
Olex2 1.2
(compiled 2018.05.29 svn.r3508 for OlexSys, GUI svn.r5506)
;
_audit_update_record
;
2019-07-20 deposited with the CCDC.	2019-11-25 downloaded from the CCDC.
;
_cell_angle_alpha 90
_cell_angle_beta 90.9260(10)
_cell_angle_gamma 90
_cell_formula_units_Z 4
_cell_length_a 17.63140(10)
_cell_length_b 16.24840(10)
_cell_length_c 17.9278(2)
_cell_measurement_reflns_used 32935
_cell_measurement_temperature 130.0(2)
_cell_measurement_theta_max 73.8570
_cell_measurement_theta_min 3.4620
_cell_volume 5135.32(7)
_computing_cell_refinement 'CrysAlisPro 1.171.39.35a (Rigaku OD, 2017)'
_computing_data_collection 'CrysAlisPro 1.171.39.35a (Rigaku OD, 2017)'
_computing_data_reduction 'CrysAlisPro 1.171.39.35a (Rigaku OD, 2017)'
_computing_molecular_graphics 'Olex2 (Dolomanov et al., 2009)'
_computing_publication_material 'Olex2 (Dolomanov et al., 2009)'
_computing_structure_refinement 'ShelXL (Sheldrick, 2015)'
_computing_structure_solution 'ShelXT (Sheldrick, 2015)'
_diffrn_ambient_environment N~2~
_diffrn_ambient_temperature 130.0(2)
_diffrn_detector 'CCD plate'
_diffrn_detector_type HyPix3000
_diffrn_measured_fraction_theta_full 0.995
_diffrn_measured_fraction_theta_max 0.992
_diffrn_measurement_details
;
List of Runs (angles in degrees, time in seconds):

  # Type    Start    End  Width  t~exp~   \w     \q     \k     \f   Frames
#--------------------------------------------------------------------------
  1  \w    -98.00 -21.00   0.50    0.83    --  -38.82 -64.00-166.00  154
  2  \w     31.00  57.00   0.50    0.83    --   38.82 -64.00-166.00   52
  3  \w     23.00 104.00   0.50    0.83    --   38.82  64.00 -29.00  162
  4  \w    129.00 157.00   0.50    3.31    --  107.00  64.00 -29.00   56
  5  \w     43.00 130.00   0.50    3.31    --  107.00 -64.00-166.00  174
  6  \w     84.00 111.00   0.50    3.31    --  107.00  64.00 -29.00   54
  7  \w    -88.00 -62.00   0.50    0.83    --  -38.82 -77.00  60.00   52
  8  \w    -42.00  -2.00   0.50    0.83    --  -38.82 -11.00-150.00   80
  9  \w    -38.00 -12.00   0.50    0.83    --  -38.82 -77.00  60.00   52
 10  \w   -115.00 -47.00   0.50    0.83    --  -38.82 -11.00-150.00  136
 11  \w   -107.00 -44.00   0.50    0.83    --  -38.82 -32.00 120.00  126
 12  \w    -14.00  11.00   0.50    0.83    --  -38.82  64.00 -29.00   50
 13  \w    -60.00 -28.00   0.50    0.83    --  -38.82  64.00 -29.00   64
 14  \w     27.00  59.00   0.50    0.83    --   38.82  43.00 -30.00   64
 15  \w     29.00 105.00   0.50    0.83    --   38.82  43.00 -90.00  152
 16  \w     66.00  92.00   0.50    0.83    --   38.82  43.00 -30.00   52
 17  \w    -25.00  25.00   0.50    0.83    --   38.82 -43.00  60.00  100
 18  \w     30.00  55.00   0.50    0.83    --   38.82  32.00 -90.00   50
 19  \w     29.00  62.00   0.50    0.83    --   38.82  32.00-180.00   66
 20  \w     46.00  74.00   0.50    0.83    --   38.82-104.00  60.00   56
 21  \w     80.00 105.00   0.50    0.83    --   38.82  32.00-150.00   50
 22  \w     58.00  84.00   0.50    0.83    --   38.82  32.00 -90.00   52
 23  \w    -15.00  23.00   0.50    0.83    --   38.82-104.00  60.00   76
 24  \w     75.00 101.00   0.50    0.83    --   38.82  32.00-180.00   52
 25  \w     29.00  54.00   0.50    0.83    --   38.82 -43.00  60.00   50
 26  \w     63.00  89.00   0.50    3.31    --  107.00 -53.00 -60.00   52
 27  \w     38.00  71.00   0.50    3.31    --  107.00 -30.00 150.00   66
 28  \w     90.00 143.00   0.50    3.31    --  107.00 111.00  30.00  106
 29  \w     71.00 124.00   0.50    3.31    --  107.00 -45.00  60.00  106
 30  \w     38.00 110.00   0.50    3.31    --  107.00-111.00  60.00  144
 31  \w     90.00 116.00   0.50    3.31    --  107.00  45.00 -60.00   52
 32  \w     88.00 117.00   0.50    3.31    --  107.00  22.00 -90.00   58
 33  \w    104.00 157.00   0.50    3.31    --  107.00  61.00 -60.00  106
 34  \w     88.00 135.00   0.50    3.31    --  107.00 -86.00  90.00   94
 35  \w     88.00 119.00   0.50    3.31    --  107.00  53.00 -60.00   62
 36  \w     37.00  63.00   0.50    3.31    --  107.00 -86.00  90.00   52
 37  \w     43.00 134.00   0.50    3.31    --  107.00 -77.00  30.00  182
 38  \w    131.00 156.00   0.50    3.31    --  107.00  69.00 -90.00   50
 39  \w     86.00 117.00   0.50    3.31    --  107.00  69.00-180.00   62
 40  \w    107.00 137.00   0.50    3.31    --  107.00 -93.00 120.00   60
 41  \w     83.00 108.00   0.50    3.31    --  107.00  69.00 -90.00   50
 42  \w     93.00 157.00   0.50    3.31    --  107.00  30.00  30.00  128
 43  \w    132.00 157.00   0.50    3.31    --  107.00  69.00-180.00   50
 44  \w     33.00  73.00   0.50    3.31    --  107.00 -93.00 120.00   80
 45  \w    102.00 148.00   0.50    3.31    --  107.00  30.00   0.00   92
 46  \w    118.00 146.00   0.50    3.31    --  107.00  53.00 -90.00   56
 47  \w     76.00 113.00   0.50    3.31    --  107.00 -30.00 150.00   74
 48  \w    121.00 147.00   0.50    3.31    --  107.00  22.00 -90.00   52
 49  \w     96.00 121.00   0.50    3.31    --  107.00  64.00 -29.00   50
 50  \w    -13.00  21.00   0.50    0.83    --  -38.82  54.00 150.00   68
 51  \w    -51.00 -20.00   0.50    0.83    --  -38.82  54.00 150.00   62
 52  \w    -80.00 -21.00   0.50    0.83    --  -38.82 -21.00  30.00  118
 53  \w    -50.00   5.00   0.50    0.83    --  -38.82  32.00 -30.00  110
 54  \w     40.00  93.00   0.50    0.83    --   38.82  32.00  90.00  106
 55  \w     27.00  55.00   0.50    0.83    --   38.82  54.00 120.00   56
 56  \w    -32.00  44.00   0.50    0.83    --   38.82 -21.00-150.00  152
 57  \w     78.00 103.00   0.50    0.83    --   38.82  54.00 120.00   50
 58  \w     27.00  52.00   0.50    0.83    --   38.82  43.00 150.00   50
 59  \w    -14.00  24.00   0.50    0.83    --   38.82 -32.00-180.00   76
 60  \w     50.00  84.00   0.50    0.83    --   38.82  65.00 120.00   68
 61  \w     83.00 108.00   0.50    3.31    --  107.00  69.00  90.00   50
 62  \w     43.00  93.00   0.50    3.31    --  107.00-133.00 -30.00  100
 63  \w     44.00  70.00   0.50    3.31    --  107.00 -37.00-180.00   52
 64  \w    120.00 146.00   0.50    3.31    --  107.00  77.00  60.00   52
 65  \w     80.00 106.00   0.50    3.31    --  107.00  77.00  60.00   52
 66  \w    123.00 156.00   0.50    3.31    --  107.00  61.00  30.00   66
 67  \w     87.00 125.00   0.50    3.31    --  107.00  53.00  60.00   76
 68  \w     81.00 107.00   0.50    3.31    --  107.00  77.00  30.00   52
 69  \w    123.00 149.00   0.50    3.31    --  107.00  30.00-120.00   52
 70  \w    119.00 157.00   0.50    3.31    --  107.00  77.00   0.00   76
 71  \w    126.00 151.00   0.50    3.31    --  107.00  77.00  30.00   50
 72  \w     44.00 109.00   0.50    3.31    --  107.00-111.00-120.00  130
 73  \w     85.00 110.00   0.50    3.31    --  107.00  61.00  90.00   50
 74  \w     85.00 110.00   0.50    3.31    --  107.00  61.00  60.00   50
 75  \w     80.00 105.00   0.50    3.31    --  107.00  77.00   0.00   50
 76  \w     93.00 120.00   0.50    3.31    --  107.00  30.00-120.00   54
 77  \w     83.00 135.00   0.50    3.31    --  107.00  69.00 120.00  104
 78  \w     87.00 113.00   0.50    3.31    --  107.00  53.00 120.00   52
 79  \w     32.00  58.00   0.50    3.31    --  107.00 -15.00 -90.00   52
 80  \w     86.00 115.00   0.50    3.31    --  107.00  61.00  30.00   58
 81  \w    120.00 149.00   0.50    3.31    --  107.00  93.00 -60.00   58
 82  \w     87.00 113.00   0.50    3.31    --  107.00-111.00  90.00   52
 83  \w     80.00 157.00   0.50    3.31    --  107.00  77.00  90.00  154
 84  \w     83.00 108.00   0.50    3.31    --  107.00  69.00  60.00   50
 85  \w     90.00 135.00   0.50    3.31    --  107.00 -15.00 -90.00   90
 86  \w     55.00  81.00   0.50    3.31    --  107.00 -53.00-150.00   52
 87  \w     91.00 126.00   0.50    3.31    --  107.00 -53.00-150.00   70
 88  \w     82.00 108.00   0.50    3.31    --  107.00  70.00  73.43   52
 89  \w     87.00 112.00   0.50    3.31    --  107.00  53.00  30.00   50
 90  \w     58.00  84.00   0.50    3.31    --  107.00-133.00   0.00   52
 91  \w     93.00 121.00   0.50    3.31    --  107.00 -37.00-180.00   56
 92  \w     83.00 109.00   0.50    3.31    --  107.00  69.00  30.00   52
 93  \w     95.00 121.00   0.50    3.31    --  107.00  30.00-150.00   52
 94  \w    132.00 157.00   0.50    3.31    --  107.00  53.00  60.00   50
 95  \w     90.00 116.00   0.50    3.31    --  107.00  45.00  30.00   52
 96  \w     91.00 134.00   0.50    3.31    --  107.00  45.00  60.00   86
 97  \w     89.00 117.00   0.50    3.31    --  107.00  45.00  90.00   56
 98  \w    123.00 156.00   0.50    3.31    --  107.00  45.00  90.00   66
 99  \w     92.00 118.00   0.50    3.31    --  107.00  45.00 120.00   52
100  \w     85.00 132.00   0.50    3.31    --  107.00  61.00 120.00   94
101  \w     87.00 157.00   0.50    3.31    --  107.00  53.00  90.00  140
;
_diffrn_measurement_device 'four-circle diffractometer'
_diffrn_measurement_device_type 'SuperNova, Single source at offset/far, HyPix3000'
_diffrn_measurement_method '\w scans'
_diffrn_orient_matrix_type 'CrysAlisPro convention (1999,Acta A55,543-557)'
_diffrn_orient_matrix_UB_11 -0.0851660000
_diffrn_orient_matrix_UB_12 0.0096290000
_diffrn_orient_matrix_UB_13 -0.0184654000
_diffrn_orient_matrix_UB_21 -0.0053411000
_diffrn_orient_matrix_UB_22 0.0695104000
_diffrn_orient_matrix_UB_23 0.0581123000
_diffrn_orient_matrix_UB_31 0.0187302000
_diffrn_orient_matrix_UB_32 0.0637574000
_diffrn_orient_matrix_UB_33 -0.0605985000
_diffrn_radiation_monochromator mirror
_diffrn_radiation_probe x-ray
_diffrn_radiation_type CuK\a
_diffrn_radiation_wavelength 1.54184
_diffrn_reflns_av_R_equivalents 0.0355
_diffrn_reflns_av_unetI/netI 0.0227
_diffrn_reflns_Laue_measured_fraction_full 0.995
_diffrn_reflns_Laue_measured_fraction_max 0.992
_diffrn_reflns_limit_h_max 21
_diffrn_reflns_limit_h_min -21
_diffrn_reflns_limit_k_max 20
_diffrn_reflns_limit_k_min -20
_diffrn_reflns_limit_l_max 21
_diffrn_reflns_limit_l_min -22
_diffrn_reflns_number 65708
_diffrn_reflns_point_group_measured_fraction_full 0.995
_diffrn_reflns_point_group_measured_fraction_max 0.992
_diffrn_reflns_theta_full 67.684
_diffrn_reflns_theta_max 74.024
_diffrn_reflns_theta_min 3.488
_diffrn_source 'micro-focus sealed X-ray tube'
_diffrn_source_type 'SuperNova (Cu) X-ray Source'
_exptl_absorpt_coefficient_mu 2.102
_exptl_absorpt_correction_T_max 1.00000
_exptl_absorpt_correction_T_min 0.78603
_exptl_absorpt_correction_type multi-scan
_exptl_absorpt_process_details
;
CrysAlisPro 1.171.39.35a (Rigaku Oxford Diffraction, 2017)
Empirical absorption correction using spherical harmonics,
 implemented in SCALE3 ABSPACK scaling algorithm.
;
_exptl_crystal_colour orange
_exptl_crystal_colour_primary orange
_exptl_crystal_density_diffrn 1.396
_exptl_crystal_description prism
_exptl_crystal_F_000 2224
_exptl_crystal_size_max 0.13
_exptl_crystal_size_mid 0.12
_exptl_crystal_size_min 0.11
_refine_diff_density_max 1.236
_refine_diff_density_min -1.227
_refine_diff_density_rms 0.083
_refine_ls_extinction_method none
_refine_ls_goodness_of_fit_ref 1.037
_refine_ls_hydrogen_treatment constr
_refine_ls_matrix_type full
_refine_ls_number_parameters 661
_refine_ls_number_reflns 10330
_refine_ls_number_restraints 0
_refine_ls_restrained_S_all 1.037
_refine_ls_R_factor_all 0.0604
_refine_ls_R_factor_gt 0.0567
_refine_ls_shift/su_max 0.001
_refine_ls_shift/su_mean 0.000
_refine_ls_structure_factor_coef Fsqd
_refine_ls_weighting_details 'w=1/[\s^2^(Fo^2^)+(0.0881P)^2^+7.8022P] where P=(Fo^2^+2Fc^2^)/3'
_refine_ls_weighting_scheme calc
_refine_ls_wR_factor_gt 0.1561
_refine_ls_wR_factor_ref 0.1594
_reflns_Friedel_coverage 0.000
_reflns_number_gt 9393
_reflns_number_total 10330
_reflns_threshold_expression 'I > 2\s(I)'
_cod_data_source_file c9nj05109k2.cif
_cod_data_source_block 8344-12023_rav-279
_cod_depositor_comments
;Adding full bibliography for 7059140--7059142.cif.

 Adding full bibliography for 7059140--7059142.cif.
;
_cod_database_code 7059140
_shelx_shelxl_version_number 2018/3
_chemical_oxdiff_formula 'C55 B Cu F4 N4 O2 P2'
_shelx_space_group_comment
;
The symmetry employed for this shelxl refinement is uniquely defined
by the following loop, which should always be used as a source of
symmetry information in preference to the above space-group names.
They are only intended as comments.
;
_reflns_odcompleteness_completeness 99.95
_reflns_odcompleteness_iscentric 1
_reflns_odcompleteness_theta 71.98
_olex2_refinement_description
;
1. Fixed Uiso
 At 1.2 times of:
  All C(H) groups, All N(H) groups
 At 1.5 times of:
  All C(H,H,H) groups, All O(H) groups
2.a Aromatic/amide H refined with riding coordinates:
 N3(H3), C27(H27), C3(H3A), C39(H39), C33(H33), C51(H51), C9(H9), C7(H7),
 C31(H31), C42(H42), C1(H1), C40(H40), C52(H52), C36(H36), C49(H49), C53(H53),
 C8(H8), C34(H34), C2(H2A), C21(H21), C45(H45), C35(H35), C41(H41), C23(H23),
 C22(H22), C25(H25), C28(H28), C30(H30), C29(H29), C15(H15), C55(H55), C48(H48),
  C46(H46), C54(H54), C24(H24), C16(H16), C47(H47), C17(H17), C18(H18)
2.b Idealised Me refined as rotating group:
 C1S(H1SA,H1SB,H1SC), C2S(H2SA,H2SB,H2SC)
2.c Idealised tetrahedral OH refined as rotating group:
 O2(H2)
;
_olex2_submission_special_instructions 'No special instructions were received'
_oxdiff_exptl_absorpt_empirical_details
;
Empirical correction (ABSPACK) includes:
- Absorption correction using spherical harmonics
- Frame scaling
;
_oxdiff_exptl_absorpt_empirical_full_max 1.298
_oxdiff_exptl_absorpt_empirical_full_min 0.787

loop_
_space_group_symop_operation_xyz
'x, y, z'
'-x+1/2, y+1/2, -z+1/2'
'-x, -y, -z'
'x-1/2, -y-1/2, z-1/2'

loop_
_atom_site_label
_atom_site_type_symbol
_atom_site_fract_x
_atom_site_fract_y
_atom_site_fract_z
_atom_site_U_iso_or_equiv
_atom_site_adp_type
_atom_site_occupancy
_atom_site_site_symmetry_order
_atom_site_calc_flag
_atom_site_refinement_flags_posn
Cu1 Cu 0.55362(2) 0.62452(2) 0.70952(2) 0.02468(12) Uani 1 1 d .
P1 P 0.44703(3) 0.56970(4) 0.75442(3) 0.02326(15) Uani 1 1 d .
P2 P 0.65840(4) 0.54942(4) 0.73823(4) 0.02543(15) Uani 1 1 d .
S1S S 0.57940(5) 0.82223(5) 0.21659(5) 0.0448(2) Uani 1 1 d .
O1 O 0.52985(10) 0.42730(11) 0.70560(10) 0.0265(4) Uani 1 1 d .
N2 N 0.55744(12) 0.65009(13) 0.59590(12) 0.0257(4) Uani 1 1 d .
N1 N 0.56664(13) 0.75035(14) 0.71488(12) 0.0272(4) Uani 1 1 d .
N4 N 0.59024(13) 0.98193(14) 0.53992(14) 0.0318(5) Uani 1 1 d .
N3 N 0.58957(13) 0.89927(14) 0.44057(14) 0.0313(5) Uani 1 1 d .
H3 H 0.590957 0.883712 0.394758 0.038 Uiso 1 1 calc R
O2 O 0.60580(17) 1.13947(15) 0.52934(15) 0.0547(6) Uani 1 1 d .
H2 H 0.592420 1.096193 0.548622 0.082 Uiso 1 1 calc GR
F3 F 0.53706(16) 0.82887(18) 0.04517(14) 0.0734(7) Uani 1 1 d .
O1S O 0.58248(19) 0.82932(18) 0.29962(15) 0.0615(7) Uani 1 1 d .
F2 F 0.58125(17) 0.75663(19) -0.05139(14) 0.0778(8) Uani 1 1 d .
C6 C 0.56678(14) 0.73189(15) 0.58205(14) 0.0246(5) Uani 1 1 d .
C11 C 0.58153(15) 0.84978(17) 0.50216(15) 0.0277(5) Uani 1 1 d .
C12 C 0.58237(15) 0.90172(16) 0.56275(16) 0.0284(5) Uani 1 1 d .
C10 C 0.57392(14) 0.76243(16) 0.50839(14) 0.0263(5) Uani 1 1 d .
C4 C 0.57755(15) 0.87177(16) 0.63755(15) 0.0286(5) Uani 1 1 d .
C5 C 0.57021(14) 0.78606(16) 0.64670(14) 0.0256(5) Uani 1 1 d .
C38 C 0.60075(15) 0.39906(16) 0.68223(14) 0.0267(5) Uani 1 1 d .
C37 C 0.51508(14) 0.41933(16) 0.78132(14) 0.0262(5) Uani 1 1 d .
C20 C 0.38945(15) 0.63258(16) 0.81649(14) 0.0264(5) Uani 1 1 d .
C26 C 0.37812(15) 0.53262(16) 0.68513(15) 0.0267(5) Uani 1 1 d .
C32 C 0.46929(14) 0.48052(16) 0.81218(15) 0.0268(5) Uani 1 1 d .
C44 C 0.67817(15) 0.52816(19) 0.83684(15) 0.0316(6) Uani 1 1 d .
C43 C 0.66484(15) 0.44838(17) 0.69277(15) 0.0278(5) Uani 1 1 d .
C27 C 0.37065(17) 0.57592(18) 0.61863(16) 0.0333(6) Uani 1 1 d .
H27 H 0.402228 0.620568 0.609686 0.040 Uiso 1 1 calc R
C13 C 0.59489(15) 0.97763(17) 0.46652(17) 0.0329(6) Uani 1 1 d .
C3 C 0.57914(17) 0.92198(17) 0.70101(17) 0.0340(6) Uani 1 1 d .
H3A H 0.582622 0.978873 0.696593 0.041 Uiso 1 1 calc R
C50 C 0.74711(15) 0.59585(17) 0.70767(16) 0.0296(5) Uani 1 1 d .
C39 C 0.60442(17) 0.32330(18) 0.64722(17) 0.0338(6) Uani 1 1 d .
H39 H 0.560802 0.291713 0.640881 0.041 Uiso 1 1 calc R
C33 C 0.45160(16) 0.47393(18) 0.88765(16) 0.0331(6) Uani 1 1 d .
H33 H 0.420858 0.513446 0.909395 0.040 Uiso 1 1 calc R
C51 C 0.80910(16) 0.60868(17) 0.75525(17) 0.0316(6) Uani 1 1 d .
H51 H 0.804934 0.598245 0.806022 0.038 Uiso 1 1 calc R
C9 C 0.57265(15) 0.70623(17) 0.44931(15) 0.0295(5) Uani 1 1 d .
H9 H 0.577948 0.724326 0.400462 0.035 Uiso 1 1 calc R
C7 C 0.55532(16) 0.59855(16) 0.53851(15) 0.0290(5) Uani 1 1 d .
H7 H 0.548068 0.542857 0.547992 0.035 Uiso 1 1 calc R
C31 C 0.33052(16) 0.46529(18) 0.69735(17) 0.0343(6) Uani 1 1 d .
H31 H 0.334588 0.435724 0.741657 0.041 Uiso 1 1 calc R
C42 C 0.73377(16) 0.41797(19) 0.66638(18) 0.0368(6) Uani 1 1 d .
H42 H 0.777477 0.449521 0.672170 0.044 Uiso 1 1 calc R
C1 C 0.56951(17) 0.79972(18) 0.77451(16) 0.0329(6) Uani 1 1 d .
H1 H 0.567446 0.775817 0.821566 0.040 Uiso 1 1 calc R
C40 C 0.67318(19) 0.29470(19) 0.62168(17) 0.0388(7) Uani 1 1 d .
H40 H 0.675802 0.244002 0.597787 0.047 Uiso 1 1 calc R
C52 C 0.87716(17) 0.63703(18) 0.72706(19) 0.0364(6) Uani 1 1 d .
H52 H 0.918278 0.646022 0.759174 0.044 Uiso 1 1 calc R
C36 C 0.54293(16) 0.35430(17) 0.82355(16) 0.0316(6) Uani 1 1 d .
H36 H 0.573192 0.314225 0.801986 0.038 Uiso 1 1 calc R
C49 C 0.70659(17) 0.4532(2) 0.86284(18) 0.0401(7) Uani 1 1 d .
H49 H 0.715062 0.410203 0.829755 0.048 Uiso 1 1 calc R
C53 C 0.88426(17) 0.6520(2) 0.65156(19) 0.0402(7) Uani 1 1 d .
H53 H 0.930432 0.669155 0.632607 0.048 Uiso 1 1 calc R
C8 C 0.56345(17) 0.62376(17) 0.46436(15) 0.0312(6) Uani 1 1 d .
H8 H 0.562648 0.585379 0.425867 0.037 Uiso 1 1 calc R
C34 C 0.47935(18) 0.4091(2) 0.93059(17) 0.0391(7) Uani 1 1 d .
H34 H 0.467316 0.405545 0.980802 0.047 Uiso 1 1 calc R
C14 C 0.60677(16) 1.05046(18) 0.42005(19) 0.0370(7) Uani 1 1 d .
C2 C 0.57544(18) 0.88544(19) 0.76990(17) 0.0379(6) Uani 1 1 d .
H2A H 0.576861 0.917291 0.812999 0.045 Uiso 1 1 calc R
C21 C 0.42700(18) 0.68448(19) 0.86694(17) 0.0378(6) Uani 1 1 d .
H21 H 0.479746 0.685519 0.868239 0.045 Uiso 1 1 calc R
C45 C 0.66719(18) 0.5924(2) 0.88699(17) 0.0418(7) Uani 1 1 d .
H45 H 0.647726 0.642264 0.869981 0.050 Uiso 1 1 calc R
C35 C 0.52495(17) 0.34987(19) 0.89860(17) 0.0375(6) Uani 1 1 d .
H35 H 0.543704 0.306754 0.927598 0.045 Uiso 1 1 calc R
C41 C 0.73817(18) 0.3416(2) 0.63173(18) 0.0406(7) Uani 1 1 d .
H41 H 0.784603 0.322126 0.615330 0.049 Uiso 1 1 calc R
C23 C 0.3084(2) 0.7337(2) 0.91281(18) 0.0444(8) Uani 1 1 d .
H23 H 0.281200 0.767683 0.944399 0.053 Uiso 1 1 calc R
C22 C 0.3872(2) 0.7344(2) 0.91504(18) 0.0434(7) Uani 1 1 d .
H22 H 0.413038 0.768254 0.948674 0.052 Uiso 1 1 calc R
C25 C 0.31090(17) 0.6323(2) 0.81580(18) 0.0400(7) Uani 1 1 d .
H25 H 0.284488 0.598089 0.782892 0.048 Uiso 1 1 calc R
C28 C 0.3161(2) 0.5531(2) 0.56492(19) 0.0448(8) Uani 1 1 d .
H28 H 0.311399 0.582609 0.520639 0.054 Uiso 1 1 calc R
C30 C 0.27704(18) 0.4425(2) 0.6433(2) 0.0438(7) Uani 1 1 d .
H30 H 0.246158 0.397036 0.651253 0.053 Uiso 1 1 calc R
C29 C 0.26947(19) 0.4867(2) 0.5779(2) 0.0471(8) Uani 1 1 d .
H29 H 0.232831 0.471698 0.542584 0.057 Uiso 1 1 calc R
C19 C 0.61302(19) 1.12840(19) 0.4552(2) 0.0459(8) Uani 1 1 d .
F4 F 0.5910(3) 0.8927(2) -0.0511(2) 0.1312(17) Uani 1 1 d .
C15 C 0.6129(2) 1.0452(2) 0.3433(2) 0.0481(8) Uani 1 1 d .
H15 H 0.608591 0.994129 0.320156 0.058 Uiso 1 1 calc R
C55 C 0.75388(18) 0.6147(2) 0.63235(19) 0.0462(8) Uani 1 1 d .
H55 H 0.712039 0.609320 0.600461 0.055 Uiso 1 1 calc R
C48 C 0.72218(19) 0.4432(3) 0.9385(2) 0.0541(10) Uani 1 1 d .
H48 H 0.739239 0.392526 0.956212 0.065 Uiso 1 1 calc R
C46 C 0.6850(2) 0.5825(3) 0.9619(2) 0.0580(11) Uani 1 1 d .
H46 H 0.678543 0.625979 0.994990 0.070 Uiso 1 1 calc R
C54 C 0.8223(2) 0.6412(3) 0.6046(2) 0.0517(9) Uani 1 1 d .
H54 H 0.826647 0.651953 0.553862 0.062 Uiso 1 1 calc R
C24 C 0.2713(2) 0.6830(3) 0.8642(2) 0.0505(9) Uani 1 1 d .
H24 H 0.218562 0.682222 0.863279 0.061 Uiso 1 1 calc R
F1 F 0.6623(2) 0.8161(3) 0.0251(2) 0.1301(17) Uani 1 1 d .
C16 C 0.6254(2) 1.1148(3) 0.3005(2) 0.0573(10) Uani 1 1 d .
H16 H 0.629106 1.110670 0.248909 0.069 Uiso 1 1 calc R
C47 C 0.7126(2) 0.5073(3) 0.9874(2) 0.0609(12) Uani 1 1 d .
H47 H 0.724676 0.500317 1.037750 0.073 Uiso 1 1 calc R
C17 C 0.6323(2) 1.1903(2) 0.3351(3) 0.0591(11) Uani 1 1 d .
H17 H 0.641471 1.236955 0.306587 0.071 Uiso 1 1 calc R
C18 C 0.6259(2) 1.1973(2) 0.4107(3) 0.0577(10) Uani 1 1 d .
H18 H 0.630257 1.248915 0.432880 0.069 Uiso 1 1 calc R
C1S C 0.6258(4) 0.9097(4) 0.1810(2) 0.0890(19) Uani 1 1 d .
H1SA H 0.596429 0.957972 0.191476 0.133 Uiso 1 1 calc GR
H1SB H 0.631133 0.904003 0.128080 0.133 Uiso 1 1 calc GR
H1SC H 0.675043 0.914690 0.204199 0.133 Uiso 1 1 calc GR
C2S C 0.6484(3) 0.7476(4) 0.1922(3) 0.0808(14) Uani 1 1 d .
H2SA H 0.693621 0.774876 0.176172 0.121 Uiso 1 1 calc GR
H2SB H 0.628791 0.713793 0.152391 0.121 Uiso 1 1 calc GR
H2SC H 0.660085 0.713780 0.234739 0.121 Uiso 1 1 calc GR
B1 B 0.5888(3) 0.8239(4) -0.0099(3) 0.0686(14) Uani 1 1 d .

loop_
_atom_site_aniso_label
_atom_site_aniso_U_11
_atom_site_aniso_U_22
_atom_site_aniso_U_33
_atom_site_aniso_U_23
_atom_site_aniso_U_13
_atom_site_aniso_U_12
Cu1 0.0258(2) 0.0234(2) 0.0249(2) 0.00143(14) 0.00104(14) -0.00258(14)
P1 0.0223(3) 0.0226(3) 0.0248(3) 0.0023(2) 0.0010(2) -0.0001(2)
P2 0.0220(3) 0.0276(3) 0.0267(3) 0.0000(2) 0.0012(2) -0.0017(2)
S1S 0.0435(4) 0.0493(5) 0.0414(4) 0.0051(3) -0.0031(3) -0.0054(3)
O1 0.0243(9) 0.0265(9) 0.0287(9) 0.0008(7) 0.0010(7) -0.0006(7)
N2 0.0286(11) 0.0226(10) 0.0258(10) -0.0004(8) 0.0011(8) -0.0029(8)
N1 0.0293(11) 0.0265(11) 0.0256(10) -0.0012(8) 0.0010(8) -0.0044(9)
N4 0.0327(12) 0.0227(11) 0.0399(13) 0.0034(9) 0.0013(10) -0.0029(9)
N3 0.0326(12) 0.0279(11) 0.0336(12) 0.0066(9) 0.0057(9) -0.0012(9)
O2 0.0758(18) 0.0299(11) 0.0579(15) 0.0044(10) -0.0117(13) -0.0082(11)
F3 0.0764(17) 0.0885(19) 0.0557(14) -0.0120(13) 0.0196(12) -0.0145(14)
O1S 0.083(2) 0.0573(16) 0.0438(14) 0.0075(12) 0.0051(13) -0.0013(14)
F2 0.094(2) 0.0912(19) 0.0476(13) -0.0106(13) 0.0001(12) 0.0048(16)
C6 0.0245(12) 0.0230(12) 0.0264(12) 0.0003(9) 0.0031(9) -0.0030(9)
C11 0.0283(12) 0.0260(13) 0.0289(13) 0.0030(10) 0.0040(10) -0.0020(10)
C12 0.0274(12) 0.0216(12) 0.0361(14) 0.0020(10) 0.0018(10) -0.0032(10)
C10 0.0269(12) 0.0253(12) 0.0267(12) 0.0013(10) 0.0025(10) -0.0019(10)
C4 0.0282(13) 0.0265(13) 0.0311(13) -0.0028(10) 0.0015(10) -0.0048(10)
C5 0.0246(12) 0.0260(12) 0.0263(12) -0.0007(10) 0.0015(9) -0.0034(9)
C38 0.0264(12) 0.0267(12) 0.0270(12) -0.0001(10) 0.0016(10) 0.0024(10)
C37 0.0236(12) 0.0276(12) 0.0273(12) 0.0046(10) 0.0012(9) -0.0023(10)
C20 0.0297(13) 0.0241(12) 0.0255(12) 0.0046(9) 0.0006(10) 0.0023(10)
C26 0.0269(12) 0.0243(12) 0.0287(13) -0.0030(10) 0.0005(10) 0.0018(10)
C32 0.0244(12) 0.0266(12) 0.0294(13) 0.0050(10) 0.0014(10) 0.0006(10)
C44 0.0238(12) 0.0423(15) 0.0289(13) 0.0029(11) 0.0028(10) -0.0043(11)
C43 0.0262(12) 0.0291(13) 0.0283(12) -0.0007(10) 0.0019(10) 0.0008(10)
C27 0.0348(14) 0.0298(14) 0.0350(14) 0.0020(11) -0.0054(11) 0.0019(11)
C13 0.0269(13) 0.0259(13) 0.0458(16) 0.0063(12) 0.0032(11) -0.0015(10)
C3 0.0378(15) 0.0247(13) 0.0396(15) -0.0047(11) 0.0002(12) -0.0054(11)
C50 0.0251(12) 0.0289(13) 0.0350(14) 0.0017(11) 0.0031(10) -0.0015(10)
C39 0.0357(15) 0.0298(14) 0.0356(14) -0.0029(11) -0.0032(11) 0.0009(11)
C33 0.0331(14) 0.0347(14) 0.0316(14) 0.0060(11) 0.0059(11) 0.0040(11)
C51 0.0306(13) 0.0278(13) 0.0364(14) -0.0007(11) 0.0011(11) -0.0026(10)
C9 0.0311(13) 0.0318(13) 0.0258(12) 0.0016(10) 0.0027(10) 0.0001(11)
C7 0.0355(14) 0.0225(12) 0.0291(13) -0.0020(10) 0.0003(11) -0.0032(10)
C31 0.0323(14) 0.0315(14) 0.0394(15) -0.0025(11) 0.0035(12) -0.0061(11)
C42 0.0275(13) 0.0389(16) 0.0441(16) -0.0039(13) 0.0063(12) 0.0012(12)
C1 0.0391(15) 0.0326(14) 0.0271(13) -0.0043(11) -0.0006(11) -0.0070(11)
C40 0.0452(17) 0.0333(15) 0.0379(15) -0.0081(12) 0.0000(13) 0.0073(13)
C52 0.0280(14) 0.0322(14) 0.0490(17) -0.0007(12) 0.0007(12) -0.0078(11)
C36 0.0295(13) 0.0265(13) 0.0388(15) 0.0067(11) 0.0030(11) 0.0023(10)
C49 0.0307(14) 0.0497(18) 0.0398(16) 0.0107(14) -0.0029(12) -0.0022(13)
C53 0.0305(14) 0.0366(15) 0.0538(19) 0.0039(14) 0.0096(13) -0.0083(12)
C8 0.0374(14) 0.0289(13) 0.0272(13) -0.0063(10) -0.0002(11) -0.0014(11)
C34 0.0426(16) 0.0434(17) 0.0315(14) 0.0127(12) 0.0061(12) 0.0038(13)
C14 0.0293(14) 0.0305(14) 0.0512(18) 0.0151(13) 0.0050(12) 0.0000(11)
C2 0.0454(17) 0.0339(15) 0.0342(15) -0.0111(12) -0.0010(12) -0.0066(12)
C21 0.0371(15) 0.0383(16) 0.0381(15) -0.0049(12) 0.0059(12) -0.0057(12)
C45 0.0337(15) 0.058(2) 0.0340(15) -0.0070(14) 0.0013(12) -0.0003(14)
C35 0.0392(15) 0.0348(15) 0.0386(15) 0.0151(12) 0.0018(12) 0.0042(12)
C41 0.0342(15) 0.0439(17) 0.0440(17) -0.0041(14) 0.0092(13) 0.0080(13)
C23 0.057(2) 0.0414(17) 0.0352(15) -0.0019(13) 0.0068(14) 0.0200(15)
C22 0.058(2) 0.0351(16) 0.0374(16) -0.0047(13) 0.0058(14) -0.0022(14)
C25 0.0290(14) 0.0497(18) 0.0412(16) -0.0109(14) -0.0038(12) 0.0060(12)
C28 0.0459(18) 0.0486(18) 0.0394(17) -0.0007(14) -0.0138(14) 0.0078(14)
C30 0.0349(15) 0.0430(17) 0.0535(19) -0.0170(15) 0.0047(14) -0.0100(13)
C29 0.0359(16) 0.057(2) 0.0484(19) -0.0202(16) -0.0105(14) 0.0014(14)
C19 0.0393(16) 0.0294(15) 0.069(2) 0.0128(15) -0.0066(15) -0.0036(12)
F4 0.200(5) 0.097(3) 0.099(3) 0.030(2) 0.069(3) 0.029(3)
C15 0.0494(19) 0.0395(17) 0.056(2) 0.0131(15) 0.0133(16) 0.0033(14)
C55 0.0319(15) 0.069(2) 0.0375(16) 0.0118(15) -0.0016(12) -0.0107(15)
C48 0.0337(16) 0.082(3) 0.047(2) 0.0271(19) -0.0030(14) 0.0013(17)
C46 0.0374(17) 0.102(3) 0.0350(17) -0.0165(19) 0.0036(14) -0.0013(19)
C54 0.0451(19) 0.071(2) 0.0393(17) 0.0130(16) 0.0074(14) -0.0128(17)
C24 0.0345(16) 0.072(2) 0.0452(18) -0.0072(17) -0.0003(14) 0.0187(16)
F1 0.074(2) 0.240(5) 0.077(2) -0.039(3) 0.0050(16) -0.025(3)
C16 0.055(2) 0.058(2) 0.059(2) 0.0265(18) 0.0166(18) 0.0080(17)
C47 0.0323(16) 0.120(4) 0.0304(16) 0.010(2) -0.0001(13) 0.000(2)
C17 0.052(2) 0.0409(19) 0.084(3) 0.0298(19) 0.0033(19) -0.0023(15)
C18 0.060(2) 0.0330(17) 0.080(3) 0.0213(18) -0.011(2) -0.0065(15)
C1S 0.138(5) 0.087(4) 0.042(2) 0.006(2) 0.001(3) -0.061(4)
C2S 0.068(3) 0.099(4) 0.075(3) -0.018(3) 0.001(2) 0.010(3)
B1 0.081(3) 0.082(4) 0.044(2) -0.008(2) 0.013(2) -0.025(3)

loop_
_atom_type_symbol
_atom_type_description
_atom_type_scat_dispersion_real
_atom_type_scat_dispersion_imag
_atom_type_scat_source
C C 0.0181 0.0091 'International Tables Vol C Tables 4.2.6.8 and 6.1.1.4'
H H 0.0000 0.0000 'International Tables Vol C Tables 4.2.6.8 and 6.1.1.4'
B B 0.0090 0.0039 'International Tables Vol C Tables 4.2.6.8 and 6.1.1.4'
Cu Cu -1.9646 0.5888 'International Tables Vol C Tables 4.2.6.8 and 6.1.1.4'
F F 0.0727 0.0534 'International Tables Vol C Tables 4.2.6.8 and 6.1.1.4'
N N 0.0311 0.0180 'International Tables Vol C Tables 4.2.6.8 and 6.1.1.4'
O O 0.0492 0.0322 'International Tables Vol C Tables 4.2.6.8 and 6.1.1.4'
P P 0.2955 0.4335 'International Tables Vol C Tables 4.2.6.8 and 6.1.1.4'
S S 0.3331 0.5567 'International Tables Vol C Tables 4.2.6.8 and 6.1.1.4'

loop_
_geom_angle_atom_site_label_1
_geom_angle_atom_site_label_2
_geom_angle_atom_site_label_3
_geom_angle
P1 Cu1 P2 112.93(3)
N2 Cu1 P1 118.14(6)
N2 Cu1 P2 106.90(6)
N1 Cu1 P1 118.12(7)
N1 Cu1 P2 115.72(7)
N1 Cu1 N2 80.92(9)
C20 P1 Cu1 118.24(9)
C26 P1 Cu1 116.07(9)
C26 P1 C20 103.20(12)
C32 P1 Cu1 110.27(8)
C32 P1 C20 102.43(12)
C32 P1 C26 105.03(12)
C44 P2 Cu1 117.59(9)
C44 P2 C43 104.35(13)
C43 P2 Cu1 115.87(9)
C50 P2 Cu1 114.07(9)
C50 P2 C44 102.53(13)
C50 P2 C43 100.17(12)
O1S S1S C1S 106.8(2)
O1S S1S C2S 106.5(2)
C1S S1S C2S 97.9(3)
C37 O1 C38 116.3(2)
C6 N2 Cu1 112.27(17)
C7 N2 Cu1 129.21(18)
C7 N2 C6 118.4(2)
C5 N1 Cu1 112.93(17)
C1 N1 Cu1 129.48(19)
C1 N1 C5 117.6(2)
C13 N4 C12 104.8(2)
C11 N3 H3 126.9
C13 N3 H3 126.9
C13 N3 C11 106.3(2)
C19 O2 H2 109.5
N2 C6 C10 121.6(2)
N2 C6 C5 116.6(2)
C10 C6 C5 121.8(2)
N3 C11 C12 106.0(2)
N3 C11 C10 130.9(3)
C12 C11 C10 123.2(2)
N4 C12 C11 110.3(2)
N4 C12 C4 127.6(3)
C11 C12 C4 122.1(2)
C6 C10 C11 115.5(2)
C9 C10 C6 118.4(2)
C9 C10 C11 126.1(2)
C5 C4 C12 116.9(2)
C3 C4 C12 124.3(3)
C3 C4 C5 118.8(3)
N1 C5 C6 117.2(2)
N1 C5 C4 122.3(2)
C4 C5 C6 120.5(2)
C43 C38 O1 119.7(2)
C39 C38 O1 118.4(2)
C39 C38 C43 121.9(3)
O1 C37 C32 115.9(2)
C36 C37 O1 122.3(2)
C36 C37 C32 121.8(2)
C21 C20 P1 118.0(2)
C25 C20 P1 123.9(2)
C25 C20 C21 118.1(3)
C27 C26 P1 118.0(2)
C27 C26 C31 118.8(3)
C31 C26 P1 123.1(2)
C37 C32 P1 117.45(19)
C33 C32 P1 124.2(2)
C33 C32 C37 117.8(2)
C49 C44 P2 123.4(2)
C45 C44 P2 117.1(2)
C45 C44 C49 119.4(3)
C38 C43 P2 121.2(2)
C38 C43 C42 117.2(3)
C42 C43 P2 121.7(2)
C26 C27 H27 119.6
C26 C27 C28 120.7(3)
C28 C27 H27 119.6
N4 C13 N3 112.7(2)
N4 C13 C14 122.4(3)
N3 C13 C14 124.9(3)
C4 C3 H3A 120.7
C2 C3 C4 118.6(3)
C2 C3 H3A 120.7
C51 C50 P2 123.1(2)
C51 C50 C55 118.9(3)
C55 C50 P2 117.9(2)
C38 C39 H39 120.1
C40 C39 C38 119.8(3)
C40 C39 H39 120.1
C32 C33 H33 119.6
C34 C33 C32 120.8(3)
C34 C33 H33 119.6
C50 C51 H51 119.9
C52 C51 C50 120.1(3)
C52 C51 H51 119.9
C10 C9 H9 120.4
C8 C9 C10 119.2(2)
C8 C9 H9 120.4
N2 C7 H7 118.3
N2 C7 C8 123.3(2)
C8 C7 H7 118.3
C26 C31 H31 120.0
C30 C31 C26 120.0(3)
C30 C31 H31 120.0
C43 C42 H42 119.3
C41 C42 C43 121.4(3)
C41 C42 H42 119.3
N1 C1 H1 118.2
N1 C1 C2 123.5(3)
C2 C1 H1 118.2
C39 C40 H40 120.0
C39 C40 C41 120.0(3)
C41 C40 H40 120.0
C51 C52 H52 119.8
C53 C52 C51 120.5(3)
C53 C52 H52 119.8
C37 C36 H36 120.5
C37 C36 C35 119.0(3)
C35 C36 H36 120.5
C44 C49 H49 120.2
C48 C49 C44 119.6(3)
C48 C49 H49 120.2
C52 C53 H53 120.3
C54 C53 C52 119.5(3)
C54 C53 H53 120.3
C9 C8 C7 119.0(2)
C9 C8 H8 120.5
C7 C8 H8 120.5
C33 C34 H34 120.0
C35 C34 C33 120.0(3)
C35 C34 H34 120.0
C19 C14 C13 118.6(3)
C15 C14 C13 122.0(3)
C15 C14 C19 119.4(3)
C3 C2 C1 119.2(3)
C3 C2 H2A 120.4
C1 C2 H2A 120.4
C20 C21 H21 119.4
C22 C21 C20 121.2(3)
C22 C21 H21 119.4
C44 C45 H45 119.7
C46 C45 C44 120.6(4)
C46 C45 H45 119.7
C36 C35 H35 119.7
C34 C35 C36 120.5(3)
C34 C35 H35 119.7
C42 C41 H41 120.1
C40 C41 C42 119.8(3)
C40 C41 H41 120.1
C22 C23 H23 120.2
C24 C23 H23 120.2
C24 C23 C22 119.6(3)
C21 C22 C23 119.6(3)
C21 C22 H22 120.2
C23 C22 H22 120.2
C20 C25 H25 119.9
C20 C25 C24 120.2(3)
C24 C25 H25 119.9
C27 C28 H28 120.1
C29 C28 C27 119.7(3)
C29 C28 H28 120.1
C31 C30 H30 119.7
C29 C30 C31 120.6(3)
C29 C30 H30 119.7
C28 C29 H29 120.0
C30 C29 C28 120.1(3)
C30 C29 H29 120.0
O2 C19 C14 123.3(3)
O2 C19 C18 118.4(3)
C18 C19 C14 118.3(4)
C14 C15 H15 119.5
C14 C15 C16 121.0(4)
C16 C15 H15 119.5
C50 C55 H55 119.8
C54 C55 C50 120.5(3)
C54 C55 H55 119.8
C49 C48 H48 119.7
C47 C48 C49 120.7(4)
C47 C48 H48 119.7
C45 C46 H46 120.2
C45 C46 C47 119.6(4)
C47 C46 H46 120.2
C53 C54 C55 120.5(3)
C53 C54 H54 119.8
C55 C54 H54 119.8
C23 C24 C25 121.1(3)
C23 C24 H24 119.4
C25 C24 H24 119.4
C15 C16 H16 120.3
C17 C16 C15 119.3(4)
C17 C16 H16 120.3
C48 C47 C46 120.1(3)
C48 C47 H47 119.9
C46 C47 H47 119.9
C16 C17 H17 119.6
C18 C17 C16 120.9(3)
C18 C17 H17 119.6
C19 C18 H18 119.5
C17 C18 C19 121.1(4)
C17 C18 H18 119.5
S1S C1S H1SA 109.5
S1S C1S H1SB 109.5
S1S C1S H1SC 109.5
H1SA C1S H1SB 109.5
H1SA C1S H1SC 109.5
H1SB C1S H1SC 109.5
S1S C2S H2SA 109.5
S1S C2S H2SB 109.5
S1S C2S H2SC 109.5
H2SA C2S H2SB 109.5
H2SA C2S H2SC 109.5
H2SB C2S H2SC 109.5
F3 B1 F1 107.4(4)
F2 B1 F3 113.1(4)
F2 B1 F4 112.4(4)
F2 B1 F1 104.7(5)
F4 B1 F3 112.1(5)
F4 B1 F1 106.3(5)

loop_
_geom_bond_atom_site_label_1
_geom_bond_atom_site_label_2
_geom_bond_distance
Cu1 P1 2.2411(7)
Cu1 P2 2.2664(7)
Cu1 N2 2.081(2)
Cu1 N1 2.059(2)
P1 C20 1.830(3)
P1 C26 1.826(3)
P1 C32 1.820(3)
P2 C44 1.829(3)
P2 C43 1.837(3)
P2 C50 1.829(3)
S1S O1S 1.493(3)
S1S C1S 1.764(4)
S1S C2S 1.778(5)
O1 C38 1.402(3)
O1 C37 1.392(3)
N2 C6 1.363(3)
N2 C7 1.327(3)
N1 C5 1.356(3)
N1 C1 1.337(4)
N4 C12 1.374(3)
N4 C13 1.322(4)
N3 H3 0.8600
N3 C11 1.375(3)
N3 C13 1.358(4)
O2 H2 0.8200
O2 C19 1.349(5)
F3 B1 1.358(6)
F2 B1 1.328(6)
C6 C10 1.418(3)
C6 C5 1.456(3)
C11 C12 1.375(4)
C11 C10 1.430(4)
C12 C4 1.430(4)
C10 C9 1.398(4)
C4 C5 1.408(4)
C4 C3 1.400(4)
C38 C43 1.396(4)
C38 C39 1.384(4)
C37 C32 1.400(4)
C37 C36 1.385(4)
C20 C21 1.396(4)
C20 C25 1.385(4)
C26 C27 1.389(4)
C26 C31 1.398(4)
C32 C33 1.398(4)
C44 C49 1.395(4)
C44 C45 1.393(4)
C43 C42 1.401(4)
C27 H27 0.9300
C27 C28 1.399(4)
C13 C14 1.464(4)
C3 H3A 0.9300
C3 C2 1.373(4)
C50 C51 1.391(4)
C50 C55 1.392(4)
C39 H39 0.9300
C39 C40 1.383(4)
C33 H33 0.9300
C33 C34 1.389(4)
C51 H51 0.9300
C51 C52 1.388(4)
C9 H9 0.9300
C9 C8 1.377(4)
C7 H7 0.9300
C7 C8 1.401(4)
C31 H31 0.9300
C31 C30 1.392(4)
C42 H42 0.9300
C42 C41 1.390(4)
C1 H1 0.9300
C1 C2 1.399(4)
C40 H40 0.9300
C40 C41 1.386(5)
C52 H52 0.9300
C52 C53 1.383(5)
C36 H36 0.9300
C36 C35 1.389(4)
C49 H49 0.9300
C49 C48 1.389(5)
C53 H53 0.9300
C53 C54 1.380(5)
C8 H8 0.9300
C34 H34 0.9300
C34 C35 1.385(5)
C14 C19 1.418(5)
C14 C15 1.384(5)
C2 H2A 0.9300
C21 H21 0.9300
C21 C22 1.383(4)
C45 H45 0.9300
C45 C46 1.384(5)
C35 H35 0.9300
C41 H41 0.9300
C23 H23 0.9300
C23 C22 1.389(5)
C23 C24 1.358(5)
C22 H22 0.9300
C25 H25 0.9300
C25 C24 1.393(5)
C28 H28 0.9300
C28 C29 1.379(5)
C30 H30 0.9300
C30 C29 1.378(5)
C29 H29 0.9300
C19 C18 1.396(5)
F4 B1 1.339(7)
C15 H15 0.9300
C15 C16 1.388(5)
C55 H55 0.9300
C55 C54 1.382(5)
C48 H48 0.9300
C48 C47 1.374(7)
C46 H46 0.9300
C46 C47 1.391(7)
C54 H54 0.9300
C24 H24 0.9300
F1 B1 1.436(7)
C16 H16 0.9300
C16 C17 1.378(6)
C47 H47 0.9300
C17 H17 0.9300
C17 C18 1.368(7)
C18 H18 0.9300
C1S H1SA 0.9600
C1S H1SB 0.9600
C1S H1SC 0.9600
C2S H2SA 0.9600
C2S H2SB 0.9600
C2S H2SC 0.9600

loop_
_smtbx_masks_void_nr
_smtbx_masks_void_average_x
_smtbx_masks_void_average_y
_smtbx_masks_void_average_z
_smtbx_masks_void_volume
_smtbx_masks_void_count_electrons
1 0.000 0.500 0.500 83.4 16.6
2 0.242 0.719 0.209 11.6 0.0
3 0.222 0.911 0.639 9.0 0.0
4 0.258 0.219 0.291 11.6 0.0
5 0.278 0.411 0.861 9.0 0.0
6 0.500 0.000 0.000 83.4 16.5
7 0.722 0.589 0.139 9.0 0.0
8 0.742 0.781 0.709 11.6 0.0
9 0.758 0.281 0.791 11.6 0.0
10 0.778 0.089 0.361 9.0 0.0
